data_7207820
loop_
_publ_author_name
'Constable, Edwin C.'
'Housecroft, Catherine E.'
'Neuburger, Markus'
'Vujovic, Srboljub'
'Zampese, Jennifer A.'
'Zhang, Guoqi'

_publ_section_title
;
 Cobalt(ii) coordination polymers with 4&#x2032;-substituted
 4,2&#x2032;:6&#x2032;,4&#x2032;&#x2032;- and
 3,2&#x2032;:6&#x2032;,3&#x2032;&#x2032;-terpyridines: engineering a
 switch from planar to undulating chains and sheets
;
_journal_issue 10
_journal_name_full CrystEngComm
_journal_page_first 3554
_journal_paper_doi 10.1039/c2ce06609b
_journal_volume 14
_journal_year 2012
_chemical_formula_moiety 'C48 H30 Co N8 S2, 0.67(C2 H4 Cl2), C H4 O, H2 O'
_chemical_formula_sum 'C50.33 H38.67 Cl1.33 Co N8 O2 S2'
_chemical_formula_weight 957.90
_chemical_name_systematic
;
?
;
_space_group_IT_number 15
_symmetry_cell_setting monoclinic
_symmetry_space_group_name_Hall '-C 2yc'
_symmetry_space_group_name_H-M 'C 1 2/c 1'
_atom_sites_solution_hydrogens geom
_atom_sites_solution_primary direct
_atom_sites_solution_secondary difmap
_audit_creation_method SHELXL-97
_cell_angle_alpha 90.00
_cell_angle_beta 103.51(3)
_cell_angle_gamma 90.00
_cell_formula_units_Z 8
_cell_length_a 28.199(6)
_cell_length_b 10.371(2)
_cell_length_c 32.295(7)
_cell_measurement_reflns_used 78106
_cell_measurement_temperature 173(2)
_cell_measurement_theta_max 64.72
_cell_measurement_theta_min 4.20
_cell_volume 9183(4)
_computing_cell_refinement 'Stoe IPDS'
_computing_data_collection 'Stoe IPDS'
_computing_data_reduction 'Stoe IPDS'
_computing_molecular_graphics 'Bruker SHELXTL'
_computing_publication_material 'Bruker SHELXTL'
_computing_structure_refinement 'SHELXL-97 (Sheldrick, 1997)'
_computing_structure_solution 'SHELXS-97 (Sheldrick, 1990)'
_diffrn_ambient_temperature 173(2)
_diffrn_measured_fraction_theta_full 0.997
_diffrn_measured_fraction_theta_max 0.997
_diffrn_measurement_device_type 'Stoe IPDS'
_diffrn_measurement_method '\w scans'
_diffrn_radiation_monochromator graphite
_diffrn_radiation_source 'fine-focus sealed tube'
_diffrn_radiation_type MoK\a
_diffrn_radiation_wavelength 0.71073
_diffrn_reflns_av_R_equivalents 0.0426
_diffrn_reflns_av_sigmaI/netI 0.0181
_diffrn_reflns_limit_h_max 36
_diffrn_reflns_limit_h_min -36
_diffrn_reflns_limit_k_max 13
_diffrn_reflns_limit_k_min -13
_diffrn_reflns_limit_l_max 36
_diffrn_reflns_limit_l_min -41
_diffrn_reflns_number 81174
_diffrn_reflns_theta_full 27.50
_diffrn_reflns_theta_max 27.50
_diffrn_reflns_theta_min 2.10
_exptl_absorpt_coefficient_mu 0.593
_exptl_absorpt_correction_T_max 0.9710
_exptl_absorpt_correction_T_min 0.8195
_exptl_absorpt_correction_type multi-scan
_exptl_absorpt_process_details '(Blessing 1951)'
_exptl_crystal_colour pink
_exptl_crystal_density_diffrn 1.383
_exptl_crystal_density_method 'not measured'
_exptl_crystal_description block
_exptl_crystal_F_000 3939
_exptl_crystal_size_max 0.35
_exptl_crystal_size_mid 0.25
_exptl_crystal_size_min 0.05
_refine_diff_density_max 1.535
_refine_diff_density_min -0.963
_refine_diff_density_rms 0.066
_refine_ls_extinction_method none
_refine_ls_goodness_of_fit_ref 1.043
_refine_ls_hydrogen_treatment constr
_refine_ls_matrix_type full
_refine_ls_number_parameters 615
_refine_ls_number_reflns 10540
_refine_ls_number_restraints 6
_refine_ls_restrained_S_all 1.049
_refine_ls_R_factor_all 0.0487
_refine_ls_R_factor_gt 0.0463
_refine_ls_shift/su_max 0.004
_refine_ls_shift/su_mean 0.000
_refine_ls_structure_factor_coef Fsqd
_refine_ls_weighting_details 'calc w=1/[\s^2^(Fo^2^)+(0.0647P)^2^+19.5346P] where P=(Fo^2^+2Fc^2^)/3'
_refine_ls_weighting_scheme calc
_refine_ls_wR_factor_gt 0.1244
_refine_ls_wR_factor_ref 0.1264
_reflns_number_gt 9902
_reflns_number_total 10540
_reflns_threshold_expression >2sigma(I)
_cod_data_source_file c2ce06609b.txt
_cod_data_source_block gq228
_cod_depositor_comments
;
The following automatic conversions were performed:

'_symmetry_cell_setting' value 'Monoclinic' changed to 'monoclinic'
according to /home/saulius/struct/CIF-dictionaries/cif_core.dic
dictionary named 'cif_core.dic' version 2.4.1 from 2010-06-29.

Automatic conversion script
Id: cif_fix_values 1715 2011-07-08 13:25:40Z adriana 
;
_cod_original_cell_volume 9184(3)
_cod_original_sg_symbol_Hall -C2yc
_cod_original_sg_symbol_H-M C2/c
_cod_database_code 7207820

loop_
_symmetry_equiv_pos_as_xyz
'x, y, z'
'-x, y, -z+1/2'
'x+1/2, y+1/2, z'
'-x+1/2, y+1/2, -z+1/2'
'-x, -y, -z'
'x, -y, z-1/2'
'-x+1/2, -y+1/2, -z'
'x+1/2, -y+1/2, z-1/2'

loop_
_atom_site_label
_atom_site_type_symbol
_atom_site_fract_x
_atom_site_fract_y
_atom_site_fract_z
_atom_site_U_iso_or_equiv
_atom_site_adp_type
_atom_site_occupancy
_atom_site_symmetry_multiplicity
_atom_site_calc_flag
_atom_site_refinement_flags
_atom_site_disorder_assembly
_atom_site_disorder_group
Co1 Co 0.884909(9) 0.40887(2) 0.636923(7) 0.01951(8) Uani 1 1 d . . .
N1 N 0.87993(6) 0.34491(16) 0.57129(5) 0.0225(3) Uani 1 1 d . . .
N2 N 0.92743(6) 0.29072(16) 0.43376(5) 0.0239(3) Uani 1 1 d . . .
N3 N 1.04854(6) 0.48799(16) 0.36442(5) 0.0245(3) Uani 1 1 d . . .
C1 C 0.87567(7) 0.22003(19) 0.56043(6) 0.0257(4) Uani 1 1 d . . .
H1A H 0.8704 0.1596 0.5810 0.031 Uiso 1 1 calc R . .
C2 C 0.87856(7) 0.17431(19) 0.52082(6) 0.0255(4) Uani 1 1 d . . .
H2A H 0.8737 0.0854 0.5141 0.031 Uiso 1 1 calc R . .
C3 C 0.88864(7) 0.26044(19) 0.49095(6) 0.0225(4) Uani 1 1 d . . .
C4 C 0.89297(7) 0.39014(19) 0.50201(6) 0.0247(4) Uani 1 1 d . . .
H4A H 0.8997 0.4522 0.4825 0.030 Uiso 1 1 calc R . .
C5 C 0.88743(7) 0.42817(19) 0.54164(6) 0.0243(4) Uani 1 1 d . . .
H5A H 0.8890 0.5176 0.5482 0.029 Uiso 1 1 calc R . .
C6 C 0.89577(7) 0.21898(18) 0.44876(6) 0.0225(4) Uani 1 1 d . . .
C7 C 0.87035(7) 0.11591(19) 0.42645(6) 0.0236(4) Uani 1 1 d . . .
H7A H 0.8493 0.0650 0.4389 0.028 Uiso 1 1 calc R . .
C8 C 0.87608(7) 0.08808(18) 0.38557(6) 0.0229(4) Uani 1 1 d . . .
C9 C 0.91001(7) 0.1619(2) 0.37045(6) 0.0253(4) Uani 1 1 d . . .
H9A H 0.9156 0.1457 0.3430 0.030 Uiso 1 1 calc R . .
C10 C 0.93552(7) 0.25912(19) 0.39590(6) 0.0236(4) Uani 1 1 d . . .
C11 C 1.01895(7) 0.53354(19) 0.38807(6) 0.0248(4) Uani 1 1 d . . .
H11A H 1.0234 0.6199 0.3981 0.030 Uiso 1 1 calc R . .
C12 C 0.98244(7) 0.46176(19) 0.39861(6) 0.0245(4) Uani 1 1 d . . .
H12A H 0.9635 0.4969 0.4166 0.029 Uiso 1 1 calc R . .
C13 C 0.97350(7) 0.33755(19) 0.38267(6) 0.0241(4) Uani 1 1 d . . .
C14 C 1.00227(8) 0.2920(2) 0.35635(7) 0.0325(5) Uani 1 1 d . . .
H14A H 0.9965 0.2090 0.3437 0.039 Uiso 1 1 calc R . .
C15 C 1.03954(8) 0.3692(2) 0.34868(7) 0.0317(4) Uani 1 1 d . . .
H15A H 1.0596 0.3358 0.3314 0.038 Uiso 1 1 calc R . .
C16 C 0.84624(7) -0.01205(18) 0.35861(6) 0.0226(4) Uani 1 1 d . . .
C17 C 0.80471(8) -0.0644(2) 0.36888(7) 0.0302(4) Uani 1 1 d . . .
H17A H 0.7960 -0.0375 0.3942 0.036 Uiso 1 1 calc R . .
C18 C 0.77617(8) -0.1545(2) 0.34287(7) 0.0310(4) Uani 1 1 d . . .
H18A H 0.7484 -0.1896 0.3507 0.037 Uiso 1 1 calc R . .
C19 C 0.78785(7) -0.19436(19) 0.30522(7) 0.0269(4) Uani 1 1 d . . .
C20 C 0.82978(7) -0.14453(19) 0.29512(6) 0.0274(4) Uani 1 1 d . . .
H20A H 0.8387 -0.1722 0.2699 0.033 Uiso 1 1 calc R . .
C21 C 0.85845(7) -0.05536(19) 0.32139(6) 0.0248(4) Uani 1 1 d . . .
H21A H 0.8869 -0.0229 0.3141 0.030 Uiso 1 1 calc R . .
C22 C 0.75764(8) -0.2833(2) 0.27676(7) 0.0335(4) Uani 1 1 d . . .
C23 C 0.73327(10) -0.3524(3) 0.25150(9) 0.0489(6) Uani 1 1 d . . .
H23 H 0.7136 -0.4081 0.2311 0.059 Uiso 1 1 calc R . .
N4 N 0.88733(6) 0.46505(16) 0.70218(5) 0.0240(3) Uani 1 1 d . . .
N5 N 0.82014(6) 0.55980(17) 0.82895(5) 0.0254(3) Uani 1 1 d . . .
N6 N 0.68135(6) 0.80179(17) 0.86326(5) 0.0245(3) Uani 1 1 d . . .
C24 C 0.91864(7) 0.4162(2) 0.73600(6) 0.0283(4) Uani 1 1 d . . .
H24A H 0.9474 0.3757 0.7318 0.034 Uiso 1 1 calc R . .
C25 C 0.91150(7) 0.4214(2) 0.77714(6) 0.0288(4) Uani 1 1 d . . .
H25A H 0.9349 0.3852 0.8002 0.035 Uiso 1 1 calc R . .
C26 C 0.86985(7) 0.47979(19) 0.78415(6) 0.0235(4) Uani 1 1 d . . .
C27 C 0.83862(8) 0.5368(2) 0.74934(7) 0.0324(5) Uani 1 1 d . . .
H27A H 0.8105 0.5821 0.7529 0.039 Uiso 1 1 calc R . .
C28 C 0.84852(8) 0.5274(2) 0.70955(7) 0.0319(4) Uani 1 1 d . . .
H28A H 0.8267 0.5672 0.6862 0.038 Uiso 1 1 calc R . .
C29 C 0.85639(7) 0.47908(19) 0.82602(6) 0.0228(4) Uani 1 1 d . . .
C30 C 0.87788(7) 0.39588(18) 0.85881(6) 0.0229(4) Uani 1 1 d . . .
H30A H 0.9030 0.3389 0.8553 0.027 Uiso 1 1 calc R . .
C31 C 0.86248(7) 0.39618(18) 0.89683(6) 0.0227(4) Uani 1 1 d . . .
C32 C 0.82522(7) 0.4825(2) 0.89978(6) 0.0251(4) Uani 1 1 d . . .
H32A H 0.8138 0.4875 0.9252 0.030 Uiso 1 1 calc R . .
C33 C 0.80518(7) 0.5606(2) 0.86532(6) 0.0246(4) Uani 1 1 d . . .
C34 C 0.71825(7) 0.7961(2) 0.89781(6) 0.0254(4) Uani 1 1 d . . .
H34A H 0.7164 0.8475 0.9217 0.030 Uiso 1 1 calc R . .
C35 C 0.75892(7) 0.7193(2) 0.90054(6) 0.0258(4) Uani 1 1 d . . .
H35A H 0.7837 0.7162 0.9261 0.031 Uiso 1 1 calc R . .
C36 C 0.76323(7) 0.6468(2) 0.86548(6) 0.0251(4) Uani 1 1 d . . .
C37 C 0.72599(8) 0.6566(2) 0.82903(7) 0.0365(5) Uani 1 1 d . . .
H37A H 0.7280 0.6113 0.8039 0.044 Uiso 1 1 calc R . .
C38 C 0.68600(8) 0.7328(2) 0.82947(7) 0.0366(5) Uani 1 1 d . . .
H38A H 0.6604 0.7364 0.8044 0.044 Uiso 1 1 calc R . .
C39 C 0.88493(7) 0.31120(18) 0.93303(6) 0.0238(4) Uani 1 1 d . . .
C40 C 0.86102(8) 0.2840(2) 0.96533(7) 0.0289(4) Uani 1 1 d . . .
H40A H 0.8288 0.3152 0.9630 0.035 Uiso 1 1 calc R . .
C41 C 0.88344(8) 0.2123(2) 1.00059(7) 0.0327(4) Uani 1 1 d . . .
H41A H 0.8665 0.1948 1.0222 0.039 Uiso 1 1 calc R . .
C42 C 0.93058(8) 0.1657(2) 1.00477(7) 0.0315(4) Uani 1 1 d . . .
C43 C 0.95413(8) 0.1884(2) 0.97198(8) 0.0370(5) Uani 1 1 d . . .
H43A H 0.9860 0.1551 0.9740 0.044 Uiso 1 1 calc R . .
C44 C 0.93132(8) 0.2590(2) 0.93665(7) 0.0318(4) Uani 1 1 d . . .
H44A H 0.9476 0.2723 0.9143 0.038 Uiso 1 1 calc R . .
C45 C 0.95425(9) 0.0939(2) 1.04188(8) 0.0382(5) Uani 1 1 d . . .
C46 C 0.97312(11) 0.0343(3) 1.07245(9) 0.0485(6) Uani 1 1 d . . .
H46 H 0.9883 -0.0137 1.0970 0.058 Uiso 1 1 calc R . .
N50 N 0.84361(6) 0.56839(17) 0.61241(5) 0.0271(3) Uani 1 1 d . . .
C50 C 0.81801(8) 0.6406(2) 0.59107(7) 0.0293(4) Uani 1 1 d . . .
S50 S 0.78178(3) 0.74321(8) 0.56059(3) 0.05382(19) Uani 1 1 d . . .
N60 N 0.92834(6) 0.24766(17) 0.65815(5) 0.0274(3) Uani 1 1 d . . .
C60 C 0.96577(7) 0.19749(19) 0.66478(6) 0.0272(4) Uani 1 1 d . . .
S60 S 1.01957(2) 0.13083(7) 0.67292(2) 0.04859(17) Uani 1 1 d . . .
O100 O 0.71960(8) 0.4882(2) 0.52508(7) 0.0534(5) Uani 1 1 d . . .
H100 H 0.7320 0.5594 0.5341 0.080 Uiso 1 1 calc R . .
C100 C 0.74082(12) 0.4435(3) 0.49256(10) 0.0539(7) Uani 1 1 d . . .
H10A H 0.7265 0.4892 0.4660 0.081 Uiso 1 1 calc R . .
H10B H 0.7347 0.3508 0.4885 0.081 Uiso 1 1 calc R . .
H10C H 0.7760 0.4593 0.5005 0.081 Uiso 1 1 calc R . .
Cl1 Cl 0.93300(15) 0.7848(2) 0.75320(7) 0.0878(7) Uani 0.67 1 d P A 1
Cl2 Cl 0.86047(10) 0.8857(2) 0.66064(7) 0.1168(7) Uani 0.67 1 d P A 1
C101 C 0.9350(3) 0.9271(6) 0.7258(2) 0.0835(19) Uani 0.67 1 d P A 1
H10D H 0.9521 0.9932 0.7460 0.100 Uiso 0.67 1 calc PR A 1
H10E H 0.9541 0.9130 0.7041 0.100 Uiso 0.67 1 calc PR A 1
C102 C 0.8887(3) 0.9736(7) 0.7057(2) 0.0896(19) Uani 0.67 1 d P A 1
H10F H 0.8918 1.0645 0.6973 0.108 Uiso 0.67 1 calc PR A 1
H10G H 0.8676 0.9720 0.7263 0.108 Uiso 0.67 1 calc PR A 1
O200 O 0.8790(6) 0.9283(8) 0.6290(3) 0.141(5) Uani 0.33 1 d PU B 2
O201 O 0.8370(4) 0.8828(9) 0.6951(5) 0.115(4) Uani 0.33 1 d P C 2
O202 O 0.9245(8) 0.8291(10) 0.7461(5) 0.093(5) Uani 0.33 1 d P D 2

loop_
_atom_site_aniso_label
_atom_site_aniso_U_11
_atom_site_aniso_U_22
_atom_site_aniso_U_33
_atom_site_aniso_U_23
_atom_site_aniso_U_13
_atom_site_aniso_U_12
Co1 0.01890(13) 0.02349(14) 0.01798(13) 0.00086(9) 0.00806(9) -0.00134(9)
N1 0.0247(7) 0.0257(8) 0.0190(7) -0.0006(6) 0.0090(6) -0.0028(6)
N2 0.0235(7) 0.0274(8) 0.0229(7) -0.0017(6) 0.0094(6) -0.0028(6)
N3 0.0228(7) 0.0280(8) 0.0256(8) -0.0018(6) 0.0115(6) -0.0047(6)
C1 0.0310(10) 0.0252(9) 0.0231(9) 0.0020(7) 0.0107(7) -0.0039(7)
C2 0.0303(9) 0.0233(9) 0.0251(9) -0.0009(7) 0.0108(7) -0.0035(7)
C3 0.0208(8) 0.0274(9) 0.0204(8) -0.0004(7) 0.0071(7) -0.0010(7)
C4 0.0292(9) 0.0262(9) 0.0206(8) 0.0018(7) 0.0095(7) -0.0018(7)
C5 0.0287(9) 0.0239(9) 0.0217(9) 0.0005(7) 0.0087(7) -0.0017(7)
C6 0.0223(8) 0.0260(9) 0.0207(8) 0.0006(7) 0.0082(7) -0.0002(7)
C7 0.0229(8) 0.0268(9) 0.0232(9) 0.0003(7) 0.0096(7) -0.0027(7)
C8 0.0213(8) 0.0259(9) 0.0224(9) -0.0009(7) 0.0065(7) -0.0005(7)
C9 0.0254(9) 0.0312(10) 0.0217(8) -0.0030(7) 0.0105(7) -0.0039(7)
C10 0.0222(8) 0.0276(9) 0.0228(8) -0.0014(7) 0.0091(7) -0.0024(7)
C11 0.0222(8) 0.0260(9) 0.0278(9) -0.0021(7) 0.0091(7) -0.0017(7)
C12 0.0215(8) 0.0282(9) 0.0262(9) -0.0020(7) 0.0103(7) -0.0001(7)
C13 0.0230(8) 0.0294(9) 0.0216(8) -0.0015(7) 0.0088(7) -0.0040(7)
C14 0.0378(11) 0.0313(10) 0.0350(11) -0.0110(8) 0.0217(9) -0.0104(9)
C15 0.0347(10) 0.0335(10) 0.0331(10) -0.0090(8) 0.0207(9) -0.0082(9)
C16 0.0224(8) 0.0241(8) 0.0217(8) -0.0005(7) 0.0057(7) 0.0000(7)
C17 0.0292(10) 0.0341(10) 0.0299(10) -0.0057(8) 0.0120(8) -0.0059(8)
C18 0.0248(9) 0.0331(10) 0.0363(11) -0.0028(9) 0.0093(8) -0.0053(8)
C19 0.0259(9) 0.0215(9) 0.0305(10) -0.0010(7) 0.0008(8) 0.0014(7)
C20 0.0305(10) 0.0264(9) 0.0253(9) -0.0026(7) 0.0066(8) 0.0023(8)
C21 0.0241(9) 0.0259(9) 0.0253(9) -0.0009(7) 0.0080(7) 0.0002(7)
C22 0.0336(11) 0.0274(10) 0.0373(11) -0.0013(9) 0.0034(9) -0.0006(8)
C23 0.0503(15) 0.0403(13) 0.0504(15) -0.0111(11) 0.0002(12) -0.0116(11)
N4 0.0230(7) 0.0306(8) 0.0204(7) -0.0019(6) 0.0092(6) 0.0006(6)
N5 0.0235(8) 0.0331(8) 0.0211(7) -0.0015(6) 0.0081(6) 0.0055(7)
N6 0.0216(7) 0.0323(8) 0.0207(7) -0.0030(6) 0.0074(6) 0.0053(6)
C24 0.0206(9) 0.0427(11) 0.0230(9) -0.0033(8) 0.0079(7) 0.0056(8)
C25 0.0218(9) 0.0439(12) 0.0211(9) -0.0016(8) 0.0057(7) 0.0073(8)
C26 0.0226(8) 0.0276(9) 0.0217(8) -0.0027(7) 0.0079(7) 0.0021(7)
C27 0.0316(10) 0.0427(12) 0.0256(10) 0.0036(8) 0.0124(8) 0.0155(9)
C28 0.0337(10) 0.0398(11) 0.0247(9) 0.0051(8) 0.0118(8) 0.0138(9)
C29 0.0201(8) 0.0286(9) 0.0207(8) -0.0036(7) 0.0069(7) 0.0010(7)
C30 0.0201(8) 0.0260(9) 0.0232(9) -0.0046(7) 0.0067(7) 0.0021(7)
C31 0.0202(8) 0.0260(9) 0.0224(9) -0.0029(7) 0.0055(7) -0.0012(7)
C32 0.0242(9) 0.0321(10) 0.0205(8) -0.0024(7) 0.0082(7) 0.0031(7)
C33 0.0216(8) 0.0310(9) 0.0222(9) -0.0036(7) 0.0072(7) 0.0033(7)
C34 0.0237(9) 0.0318(10) 0.0218(8) -0.0062(7) 0.0077(7) 0.0011(7)
C35 0.0222(9) 0.0343(10) 0.0212(8) -0.0034(7) 0.0059(7) 0.0021(7)
C36 0.0236(9) 0.0315(10) 0.0218(8) -0.0007(7) 0.0086(7) 0.0053(7)
C37 0.0344(11) 0.0509(13) 0.0234(9) -0.0095(9) 0.0050(8) 0.0166(10)
C38 0.0330(11) 0.0525(14) 0.0219(9) -0.0096(9) 0.0018(8) 0.0167(10)
C39 0.0249(9) 0.0238(9) 0.0232(8) -0.0018(7) 0.0065(7) 0.0001(7)
C40 0.0270(9) 0.0323(10) 0.0293(10) 0.0011(8) 0.0107(8) 0.0026(8)
C41 0.0381(11) 0.0341(11) 0.0286(10) 0.0030(8) 0.0131(9) 0.0000(9)
C42 0.0347(10) 0.0261(9) 0.0325(10) 0.0031(8) 0.0053(8) -0.0014(8)
C43 0.0310(10) 0.0374(12) 0.0444(12) 0.0108(10) 0.0125(9) 0.0086(9)
C44 0.0297(10) 0.0330(10) 0.0362(11) 0.0071(9) 0.0148(9) 0.0057(8)
C45 0.0406(12) 0.0334(11) 0.0383(12) 0.0043(9) 0.0048(10) -0.0021(9)
C46 0.0536(15) 0.0419(13) 0.0431(14) 0.0114(11) -0.0024(12) -0.0015(12)
N50 0.0286(8) 0.0277(8) 0.0268(8) 0.0034(7) 0.0101(7) 0.0034(7)
C50 0.0278(9) 0.0330(10) 0.0312(10) 0.0028(8) 0.0151(8) 0.0000(8)
S50 0.0402(3) 0.0562(4) 0.0652(4) 0.0303(3) 0.0126(3) 0.0149(3)
N60 0.0284(8) 0.0287(8) 0.0261(8) 0.0013(6) 0.0084(7) 0.0021(7)
C60 0.0296(10) 0.0263(9) 0.0250(9) -0.0048(7) 0.0048(7) -0.0005(8)
S60 0.0305(3) 0.0489(4) 0.0601(4) -0.0132(3) -0.0021(3) 0.0107(3)
O100 0.0486(11) 0.0643(13) 0.0498(11) 0.0064(10) 0.0166(9) -0.0056(9)
C100 0.0598(17) 0.0554(16) 0.0498(16) 0.0113(13) 0.0193(13) 0.0081(14)
Cl1 0.1386(19) 0.0735(16) 0.0427(7) -0.0036(9) 0.0038(9) -0.0106(16)
Cl2 0.1382(18) 0.1069(15) 0.0972(14) -0.0261(12) 0.0112(13) 0.0210(13)
C101 0.113(5) 0.063(3) 0.085(4) -0.011(3) 0.046(4) -0.023(3)
C102 0.100(5) 0.074(4) 0.106(5) -0.006(4) 0.045(4) -0.007(4)
O200 0.317(14) 0.055(4) 0.066(5) -0.020(4) 0.073(7) -0.114(7)
O201 0.132(9) 0.056(5) 0.187(12) 0.006(6) 0.098(9) 0.013(5)
O202 0.139(12) 0.037(6) 0.093(10) -0.007(5) 0.005(8) -0.017(7)

loop_
_atom_type_symbol
_atom_type_description
_atom_type_scat_dispersion_real
_atom_type_scat_dispersion_imag
_atom_type_scat_source
C C 0.0033 0.0016 'International Tables Vol C Tables 4.2.6.8 and 6.1.1.4'
H H 0.0000 0.0000 'International Tables Vol C Tables 4.2.6.8 and 6.1.1.4'
N N 0.0061 0.0033 'International Tables Vol C Tables 4.2.6.8 and 6.1.1.4'
S S 0.1246 0.1234 'International Tables Vol C Tables 4.2.6.8 and 6.1.1.4'
Co Co 0.3494 0.9721 'International Tables Vol C Tables 4.2.6.8 and 6.1.1.4'
O O 0.0106 0.0060 'International Tables Vol C Tables 4.2.6.8 and 6.1.1.4'
Cl Cl 0.1484 0.1585 'International Tables Vol C Tables 4.2.6.8 and 6.1.1.4'

loop_
_geom_angle_atom_site_label_1
_geom_angle_atom_site_label_2
_geom_angle_atom_site_label_3
_geom_angle
_geom_angle_site_symmetry_1
_geom_angle_site_symmetry_3
N50 Co1 N60 176.33(7) . .
N50 Co1 N3 90.59(7) . 5_766
N60 Co1 N3 87.58(7) . 5_766
N50 Co1 N4 92.52(7) . .
N60 Co1 N4 90.76(7) . .
N3 Co1 N4 93.21(7) 5_766 .
N50 Co1 N6 90.05(7) . 4_646
N60 Co1 N6 91.70(7) . 4_646
N3 Co1 N6 178.25(6) 5_766 4_646
N4 Co1 N6 88.38(7) . 4_646
N50 Co1 N1 88.22(7) . .
N60 Co1 N1 88.58(7) . .
N3 Co1 N1 89.43(6) 5_766 .
N4 Co1 N1 177.25(6) . .
N6 Co1 N1 88.97(6) 4_646 .
C1 N1 C5 117.04(16) . .
C1 N1 Co1 121.78(12) . .
C5 N1 Co1 120.63(13) . .
C10 N2 C6 117.80(17) . .
C15 N3 C11 116.99(17) . .
C15 N3 Co1 122.41(13) . 5_766
C11 N3 Co1 119.58(13) . 5_766
N1 C1 C2 123.50(18) . .
N1 C1 H1A 118.3 . .
C2 C1 H1A 118.3 . .
C1 C2 C3 119.09(18) . .
C1 C2 H2A 120.5 . .
C3 C2 H2A 120.5 . .
C4 C3 C2 117.58(17) . .
C4 C3 C6 119.53(17) . .
C2 C3 C6 122.88(18) . .
C5 C4 C3 119.46(17) . .
C5 C4 H4A 120.3 . .
C3 C4 H4A 120.3 . .
N1 C5 C4 123.20(18) . .
N1 C5 H5A 118.4 . .
C4 C5 H5A 118.4 . .
N2 C6 C7 123.17(17) . .
N2 C6 C3 114.58(17) . .
C7 C6 C3 122.23(16) . .
C6 C7 C8 119.27(17) . .
C6 C7 H7A 120.4 . .
C8 C7 H7A 120.4 . .
C7 C8 C9 117.14(17) . .
C7 C8 C16 121.62(17) . .
C9 C8 C16 121.20(17) . .
C10 C9 C8 119.46(17) . .
C10 C9 H9A 120.3 . .
C8 C9 H9A 120.3 . .
N2 C10 C9 122.92(17) . .
N2 C10 C13 114.70(17) . .
C9 C10 C13 122.37(17) . .
N3 C11 C12 123.44(18) . .
N3 C11 H11A 118.3 . .
C12 C11 H11A 118.3 . .
C11 C12 C13 119.45(17) . .
C11 C12 H12A 120.3 . .
C13 C12 H12A 120.3 . .
C14 C13 C12 117.47(17) . .
C14 C13 C10 123.64(18) . .
C12 C13 C10 118.84(17) . .
C13 C14 C15 119.22(19) . .
C13 C14 H14A 120.4 . .
C15 C14 H14A 120.4 . .
N3 C15 C14 123.28(19) . .
N3 C15 H15A 118.4 . .
C14 C15 H15A 118.4 . .
C17 C16 C21 117.82(18) . .
C17 C16 C8 121.56(17) . .
C21 C16 C8 120.61(17) . .
C18 C17 C16 121.26(19) . .
C18 C17 H17A 119.4 . .
C16 C17 H17A 119.4 . .
C17 C18 C19 120.49(19) . .
C17 C18 H18A 119.8 . .
C19 C18 H18A 119.8 . .
C18 C19 C20 118.63(18) . .
C18 C19 C22 121.6(2) . .
C20 C19 C22 119.80(19) . .
C21 C20 C19 120.67(18) . .
C21 C20 H20A 119.7 . .
C19 C20 H20A 119.7 . .
C20 C21 C16 121.08(18) . .
C20 C21 H21A 119.5 . .
C16 C21 H21A 119.5 . .
C23 C22 C19 176.3(3) . .
C22 C23 H23 180.0 . .
C24 N4 C28 116.74(16) . .
C24 N4 Co1 123.87(13) . .
C28 N4 Co1 117.41(14) . .
C33 N5 C29 117.87(17) . .
C38 N6 C34 116.85(17) . .
C38 N6 Co1 121.32(14) . 4_656
C34 N6 Co1 121.73(13) . 4_656
N4 C24 C25 123.49(18) . .
N4 C24 H24A 118.3 . .
C25 C24 H24A 118.3 . .
C26 C25 C24 119.35(19) . .
C26 C25 H25A 120.3 . .
C24 C25 H25A 120.3 . .
C25 C26 C27 117.10(18) . .
C25 C26 C29 123.50(18) . .
C27 C26 C29 119.34(17) . .
C28 C27 C26 119.71(18) . .
C28 C27 H27A 120.1 . .
C26 C27 H27A 120.1 . .
N4 C28 C27 123.42(19) . .
N4 C28 H28A 118.3 . .
C27 C28 H28A 118.3 . .
N5 C29 C30 122.50(17) . .
N5 C29 C26 114.92(17) . .
C30 C29 C26 122.49(17) . .
C29 C30 C31 119.94(17) . .
C29 C30 H30A 120.0 . .
C31 C30 H30A 120.0 . .
C30 C31 C32 117.02(18) . .
C30 C31 C39 121.96(17) . .
C32 C31 C39 121.01(17) . .
C33 C32 C31 119.37(17) . .
C33 C32 H32A 120.3 . .
C31 C32 H32A 120.3 . .
N5 C33 C32 123.28(18) . .
N5 C33 C36 114.97(17) . .
C32 C33 C36 121.67(17) . .
N6 C34 C35 123.43(17) . .
N6 C34 H34A 118.3 . .
C35 C34 H34A 118.3 . .
C34 C35 C36 119.33(18) . .
C34 C35 H35A 120.3 . .
C36 C35 H35A 120.3 . .
C37 C36 C35 117.35(18) . .
C37 C36 C33 119.19(17) . .
C35 C36 C33 123.46(18) . .
C38 C37 C36 119.49(19) . .
C38 C37 H37A 120.3 . .
C36 C37 H37A 120.3 . .
N6 C38 C37 123.5(2) . .
N6 C38 H38A 118.3 . .
C37 C38 H38A 118.3 . .
C44 C39 C40 117.77(19) . .
C44 C39 C31 121.05(18) . .
C40 C39 C31 121.15(17) . .
C41 C40 C39 121.06(19) . .
C41 C40 H40A 119.5 . .
C39 C40 H40A 119.5 . .
C40 C41 C42 120.6(2) . .
C40 C41 H41A 119.7 . .
C42 C41 H41A 119.7 . .
C41 C42 C43 118.8(2) . .
C41 C42 C45 120.6(2) . .
C43 C42 C45 120.7(2) . .
C44 C43 C42 120.2(2) . .
C44 C43 H43A 119.9 . .
C42 C43 H43A 119.9 . .
C43 C44 C39 121.4(2) . .
C43 C44 H44A 119.3 . .
C39 C44 H44A 119.3 . .
C46 C45 C42 179.1(3) . .
C45 C46 H46 180.0 . .
C50 N50 Co1 165.19(18) . .
N50 C50 S50 179.7(2) . .
C60 N60 Co1 149.74(17) . .
N60 C60 S60 177.6(2) . .
C100 O100 H100 109.5 . .
O100 C100 H10A 109.5 . .
O100 C100 H10B 109.5 . .
H10A C100 H10B 109.5 . .
O100 C100 H10C 109.5 . .
H10A C100 H10C 109.5 . .
H10B C100 H10C 109.5 . .
C102 C101 Cl1 113.2(5) . .
C102 C101 H10D 108.9 . .
Cl1 C101 H10D 108.9 . .
C102 C101 H10E 108.9 . .
Cl1 C101 H10E 108.9 . .
H10D C101 H10E 107.8 . .
C101 C102 Cl2 113.7(5) . .
C101 C102 H10F 108.8 . .
Cl2 C102 H10F 108.8 . .
C101 C102 H10G 108.8 . .
Cl2 C102 H10G 108.8 . .
H10F C102 H10G 107.7 . .

loop_
_geom_bond_atom_site_label_1
_geom_bond_atom_site_label_2
_geom_bond_distance
_geom_bond_site_symmetry_2
Co1 N50 2.0712(18) .
Co1 N60 2.0911(18) .
Co1 N3 2.1695(16) 5_766
Co1 N4 2.1723(16) .
Co1 N6 2.1723(16) 4_646
Co1 N1 2.1940(16) .
N1 C1 1.340(3) .
N1 C5 1.342(2) .
N2 C10 1.336(2) .
N2 C6 1.337(2) .
N3 C15 1.334(3) .
N3 C11 1.342(2) .
N3 Co1 2.1695(16) 5_766
C1 C2 1.384(3) .
C1 H1A 0.9500 .
C2 C3 1.392(3) .
C2 H2A 0.9500 .
C3 C4 1.390(3) .
C3 C6 1.487(2) .
C4 C5 1.383(3) .
C4 H4A 0.9500 .
C5 H5A 0.9500 .
C6 C7 1.391(3) .
C7 C8 1.397(3) .
C7 H7A 0.9500 .
C8 C9 1.399(3) .
C8 C16 1.484(3) .
C9 C10 1.391(3) .
C9 H9A 0.9500 .
C10 C13 1.485(3) .
C11 C12 1.376(3) .
C11 H11A 0.9500 .
C12 C13 1.388(3) .
C12 H12A 0.9500 .
C13 C14 1.388(3) .
C14 C15 1.389(3) .
C14 H14A 0.9500 .
C15 H15A 0.9500 .
C16 C17 1.399(3) .
C16 C21 1.399(3) .
C17 C18 1.382(3) .
C17 H17A 0.9500 .
C18 C19 1.395(3) .
C18 H18A 0.9500 .
C19 C20 1.397(3) .
C19 C22 1.434(3) .
C20 C21 1.381(3) .
C20 H20A 0.9500 .
C21 H21A 0.9500 .
C22 C23 1.179(3) .
C23 H23 0.9500 .
N4 C24 1.334(3) .
N4 C28 1.339(3) .
N5 C33 1.338(2) .
N5 C29 1.342(2) .
N6 C38 1.337(3) .
N6 C34 1.337(3) .
N6 Co1 2.1723(16) 4_656
C24 C25 1.391(3) .
C24 H24A 0.9500 .
C25 C26 1.387(3) .
C25 H25A 0.9500 .
C26 C27 1.388(3) .
C26 C29 1.488(3) .
C27 C28 1.381(3) .
C27 H27A 0.9500 .
C28 H28A 0.9500 .
C29 C30 1.390(3) .
C30 C31 1.395(3) .
C30 H30A 0.9500 .
C31 C32 1.401(3) .
C31 C39 1.483(3) .
C32 C33 1.386(3) .
C32 H32A 0.9500 .
C33 C36 1.484(3) .
C34 C35 1.382(3) .
C34 H34A 0.9500 .
C35 C36 1.388(3) .
C35 H35A 0.9500 .
C36 C37 1.386(3) .
C37 C38 1.379(3) .
C37 H37A 0.9500 .
C38 H38A 0.9500 .
C39 C44 1.395(3) .
C39 C40 1.397(3) .
C40 C41 1.383(3) .
C40 H40A 0.9500 .
C41 C42 1.391(3) .
C41 H41A 0.9500 .
C42 C43 1.395(3) .
C42 C45 1.436(3) .
C43 C44 1.382(3) .
C43 H43A 0.9500 .
C44 H44A 0.9500 .
C45 C46 1.181(4) .
C46 H46 0.9500 .
N50 C50 1.151(3) .
C50 S50 1.635(2) .
N60 C60 1.151(3) .
C60 S60 1.631(2) .
O100 C100 1.403(4) .
O100 H100 0.8400 .
C100 H10A 0.9800 .
C100 H10B 0.9800 .
C100 H10C 0.9800 .
Cl1 C101 1.727(7) .
Cl2 C102 1.744(8) .
C101 C102 1.402(10) .
C101 H10D 0.9900 .
C101 H10E 0.9900 .
C102 H10F 0.9900 .
C102 H10G 0.9900 .
